data_2232322
loop_
_publ_author_name
'Prasath, R.'
'Bhavana, P.'
'Ng, Seik Weng'
'Tiekink, Edward R. T.'

_publ_section_title
;
 3-(4-Methoxyphenyl)-1-phenyl-1<i>H</i>-pyrazole-4-carbaldehyde
;
_journal_coeditor_code HG5111
_journal_issue 11
_journal_name_full 'Acta Crystallographica Section E'
_journal_page_first o2962
_journal_page_last o2963
_journal_paper_doi 10.1107/S1600536811041808
_journal_volume 67
_journal_year 2011
_chemical_formula_iupac 'C17 H14 N2 O2'
_chemical_formula_moiety 'C17 H14 N2 O2'
_chemical_formula_sum 'C17 H14 N2 O2'
_chemical_formula_weight 278.30
_chemical_name_systematic
;
3-(4-Methoxyphenyl)-1-phenyl-1<i>H</i>-pyrazole-4-carbaldehyde
;
_space_group_IT_number 2
_symmetry_cell_setting triclinic
_symmetry_space_group_name_Hall '-P 1'
_symmetry_space_group_name_H-M 'P -1'
_atom_sites_solution_hydrogens geom
_atom_sites_solution_primary direct
_atom_sites_solution_secondary difmap
_audit_creation_method SHELXL-97
_cell_angle_alpha 80.842(2)
_cell_angle_beta 89.373(2)
_cell_angle_gamma 73.216(2)
_cell_formula_units_Z 8
_cell_length_a 9.9002(3)
_cell_length_b 17.1297(4)
_cell_length_c 17.1976(4)
_cell_measurement_reflns_used 16969
_cell_measurement_temperature 100(2)
_cell_measurement_theta_max 76.5556
_cell_measurement_theta_min 2.7286
_cell_volume 2754.77(13)
_computing_cell_refinement 'CrysAlis PRO (Agilent, 2010)'
_computing_data_collection 'CrysAlis PRO (Agilent, 2010)'
_computing_data_reduction 'CrysAlis PRO (Agilent, 2010)'
_computing_molecular_graphics
;
ORTEP-3 (Farrugia, 1997), DIAMOND (Brandenburg, 2006) and Qmol
(Gans &
Shalloway, 2001)
;
_computing_publication_material 'publCIF (Westrip, 2010)'
_computing_structure_refinement 'SHELXL97 (Sheldrick, 2008)'
_computing_structure_solution 'SHELXS97 (Sheldrick, 2008)'
_diffrn_ambient_temperature 100(2)
_diffrn_detector_area_resol_mean 10.4041
_diffrn_measured_fraction_theta_full 0.990
_diffrn_measured_fraction_theta_max 0.990
_diffrn_measurement_device_type 'Agilent SuperNova Dual diffractometer with an Atlas detector'
_diffrn_measurement_method \w
_diffrn_radiation_monochromator Mirror
_diffrn_radiation_source 'SuperNova (Cu) X-ray Source'
_diffrn_radiation_type CuK\a
_diffrn_radiation_wavelength 1.54184
_diffrn_reflns_av_R_equivalents 0.0401
_diffrn_reflns_av_sigmaI/netI 0.0388
_diffrn_reflns_limit_h_max 12
_diffrn_reflns_limit_h_min -12
_diffrn_reflns_limit_k_max 21
_diffrn_reflns_limit_k_min -21
_diffrn_reflns_limit_l_max 18
_diffrn_reflns_limit_l_min -21
_diffrn_reflns_number 37501
_diffrn_reflns_theta_full 76.75
_diffrn_reflns_theta_max 76.75
_diffrn_reflns_theta_min 2.73
_diffrn_standards_decay_% 0
_diffrn_standards_interval_count 0
_diffrn_standards_interval_time 0
_diffrn_standards_number 0
_exptl_absorpt_coefficient_mu 0.724
_exptl_absorpt_correction_T_max 0.9444
_exptl_absorpt_correction_T_min 0.8570
_exptl_absorpt_correction_type multi-scan
_exptl_absorpt_process_details '(CrysAlis PRO; Agilent, 2010)'
_exptl_crystal_colour colourless
_exptl_crystal_density_diffrn 1.342
_exptl_crystal_density_method 'not measured'
_exptl_crystal_description prism
_exptl_crystal_F_000 1168
_exptl_crystal_size_max 0.22
_exptl_crystal_size_mid 0.20
_exptl_crystal_size_min 0.08
_refine_diff_density_max 0.309
_refine_diff_density_min -0.274
_refine_ls_extinction_coef 0.00122(12)
_refine_ls_extinction_expression Fc^*^=kFc[1+0.001xFc^2^\l^3^/sin(2\q)]^-1/4^
_refine_ls_extinction_method 'SHELXL97 (Sheldrick, 2008)'
_refine_ls_goodness_of_fit_ref 1.029
_refine_ls_hydrogen_treatment constr
_refine_ls_matrix_type full
_refine_ls_number_parameters 758
_refine_ls_number_reflns 11521
_refine_ls_number_restraints 0
_refine_ls_restrained_S_all 1.029
_refine_ls_R_factor_all 0.0466
_refine_ls_R_factor_gt 0.0409
_refine_ls_shift/su_max 0.001
_refine_ls_shift/su_mean 0.000
_refine_ls_structure_factor_coef Fsqd
_refine_ls_weighting_details 'calc w=1/[\s^2^(Fo^2^)+(0.0658P)^2^+0.4940P] where P=(Fo^2^+2Fc^2^)/3'
_refine_ls_weighting_scheme calc
_refine_ls_wR_factor_gt 0.1113
_refine_ls_wR_factor_ref 0.1187
_reflns_number_gt 10089
_reflns_number_total 11521
_reflns_threshold_expression I>2\s(I)
_cod_data_source_file hg5111.cif
_cod_data_source_block I
_cod_original_cell_volume 2754.77(12)
_cod_database_code 2232322
_cod_database_fobs_code 2232322

loop_
_symmetry_equiv_pos_as_xyz
'x, y, z'
'-x, -y, -z'

loop_
_atom_site_type_symbol
_atom_site_label
_atom_site_fract_x
_atom_site_fract_y
_atom_site_fract_z
_atom_site_U_iso_or_equiv
_atom_site_adp_type
_atom_site_calc_flag
_atom_site_refinement_flags
_atom_site_occupancy
_atom_site_symmetry_multiplicity
O O1 0.58482(9) 0.57924(6) 0.05987(5) 0.02499(19) Uani d . 1 1
O O2 0.64528(11) 0.68770(6) 0.48616(5) 0.0313(2) Uani d . 1 1
O O3 0.12211(10) 0.57389(6) 0.06307(5) 0.0266(2) Uani d . 1 1
O O4 0.16811(11) 0.64833(6) 0.50406(5) 0.0295(2) Uani d . 1 1
O O5 0.31819(10) 0.08171(6) 0.06154(5) 0.02555(19) Uani d . 1 1
O O6 0.16935(12) 0.16869(7) 0.49653(5) 0.0333(2) Uani d . 1 1
O O7 0.18467(10) -0.07220(6) 0.94106(5) 0.02547(19) Uani d . 1 1
O O8 0.33509(10) -0.16770(6) 0.50911(5) 0.0258(2) Uani d . 1 1
N N1 0.98350(10) 0.43986(6) 0.16382(6) 0.0180(2) Uani d . 1 1
N N2 0.96758(10) 0.46758(6) 0.23477(6) 0.0194(2) Uani d . 1 1
N N3 0.51269(10) 0.42232(6) 0.17081(6) 0.0186(2) Uani d . 1 1
N N4 0.49535(11) 0.44825(6) 0.24266(6) 0.0200(2) Uani d . 1 1
N N5 0.06792(10) -0.06535(6) 0.16798(6) 0.0183(2) Uani d . 1 1
N N6 0.05441(10) -0.03859(6) 0.23941(6) 0.0200(2) Uani d . 1 1
N N7 0.43830(10) 0.07212(6) 0.83291(6) 0.01756(19) Uani d . 1 1
N N8 0.44742(10) 0.04637(6) 0.76105(6) 0.0192(2) Uani d . 1 1
C C1 0.63029(12) 0.57513(7) 0.12631(7) 0.0202(2) Uani d . 1 1
H H1 0.5681 0.6033 0.1620 0.024 Uiso calc R 1 1
C C2 0.87069(12) 0.47580(7) 0.11461(7) 0.0184(2) Uani d . 1 1
H H2 0.8595 0.4661 0.0625 0.022 Uiso calc R 1 1
C C3 0.77346(12) 0.52998(7) 0.15446(7) 0.0186(2) Uani d . 1 1
C C4 0.83992(12) 0.52212(7) 0.22972(7) 0.0182(2) Uani d . 1 1
C C5 0.78876(12) 0.56447(7) 0.29713(7) 0.0192(2) Uani d . 1 1
C C6 0.83357(13) 0.52486(8) 0.37401(7) 0.0224(2) Uani d . 1 1
H H6 0.8958 0.4702 0.3820 0.027 Uiso calc R 1 1
C C7 0.78925(13) 0.56350(8) 0.43900(7) 0.0245(3) Uani d . 1 1
H H7 0.8208 0.5354 0.4907 0.029 Uiso calc R 1 1
C C8 0.69837(13) 0.64360(8) 0.42762(7) 0.0233(2) Uani d . 1 1
C C9 0.65372(13) 0.68441(8) 0.35134(7) 0.0240(2) Uani d . 1 1
H H9 0.5927 0.7394 0.3434 0.029 Uiso calc R 1 1
C C10 0.69801(12) 0.64507(8) 0.28711(7) 0.0213(2) Uani d . 1 1
H H10 0.6662 0.6733 0.2355 0.026 Uiso calc R 1 1
C C11 0.6982(2) 0.65301(11) 0.56458(8) 0.0427(4) Uani d . 1 1
H H11A 0.6522 0.6908 0.6006 0.064 Uiso calc R 1 1
H H11B 0.8004 0.6445 0.5674 0.064 Uiso calc R 1 1
H H11C 0.6785 0.5999 0.5798 0.064 Uiso calc R 1 1
C C12 1.11062(12) 0.37861(7) 0.15105(7) 0.0186(2) Uani d . 1 1
C C13 1.20052(13) 0.33695(8) 0.21545(7) 0.0235(2) Uani d . 1 1
H H13 1.1771 0.3487 0.2669 0.028 Uiso calc R 1 1
C C14 1.32521(14) 0.27783(8) 0.20339(8) 0.0259(3) Uani d . 1 1
H H14 1.3877 0.2493 0.2470 0.031 Uiso calc R 1 1
C C15 1.35931(13) 0.26011(7) 0.12844(8) 0.0233(2) Uani d . 1 1
H H15 1.4449 0.2197 0.1207 0.028 Uiso calc R 1 1
C C16 1.26756(13) 0.30184(8) 0.06467(7) 0.0228(2) Uani d . 1 1
H H16 1.2902 0.2894 0.0134 0.027 Uiso calc R 1 1
C C17 1.14274(13) 0.36175(8) 0.07553(7) 0.0210(2) Uani d . 1 1
H H17 1.0805 0.3907 0.0319 0.025 Uiso calc R 1 1
C C18 0.17401(13) 0.57376(8) 0.12711(7) 0.0214(2) Uani d . 1 1
H H18 0.1249 0.6144 0.1572 0.026 Uiso calc R 1 1
C C19 0.40167(12) 0.46077(7) 0.12067(7) 0.0191(2) Uani d . 1 1
H H19 0.3909 0.4521 0.0682 0.023 Uiso calc R 1 1
C C20 0.30584(12) 0.51559(7) 0.16038(7) 0.0191(2) Uani d . 1 1
C C21 0.37040(12) 0.50506(7) 0.23663(7) 0.0192(2) Uani d . 1 1
C C22 0.31828(13) 0.54603(7) 0.30472(7) 0.0201(2) Uani d . 1 1
C C23 0.41356(13) 0.55878(8) 0.35722(7) 0.0229(2) Uani d . 1 1
H H23 0.5114 0.5436 0.3469 0.028 Uiso calc R 1 1
C C24 0.36814(14) 0.59322(8) 0.42428(7) 0.0247(3) Uani d . 1 1
H H24 0.4345 0.6010 0.4596 0.030 Uiso calc R 1 1
C C25 0.22481(14) 0.61628(8) 0.43929(7) 0.0230(2) Uani d . 1 1
C C26 0.12803(13) 0.60534(8) 0.38659(7) 0.0245(2) Uani d . 1 1
H H26 0.0299 0.6225 0.3960 0.029 Uiso calc R 1 1
C C27 0.17434(13) 0.56976(8) 0.32081(7) 0.0230(2) Uani d . 1 1
H H27 0.1079 0.5613 0.2861 0.028 Uiso calc R 1 1
C C28 0.26343(18) 0.65574(9) 0.56223(8) 0.0347(3) Uani d . 1 1
H H28A 0.2098 0.6798 0.6052 0.052 Uiso calc R 1 1
H H28B 0.3191 0.6916 0.5383 0.052 Uiso calc R 1 1
H H28C 0.3268 0.6009 0.5830 0.052 Uiso calc R 1 1
C C29 0.64008(12) 0.36156(7) 0.15769(7) 0.0188(2) Uani d . 1 1
C C30 0.74105(13) 0.32886(8) 0.21908(7) 0.0220(2) Uani d . 1 1
H H30 0.7247 0.3468 0.2688 0.026 Uiso calc R 1 1
C C31 0.86576(13) 0.26982(8) 0.20715(7) 0.0245(2) Uani d . 1 1
H H31 0.9347 0.2470 0.2490 0.029 Uiso calc R 1 1
C C32 0.89020(13) 0.24395(8) 0.13456(8) 0.0245(3) Uani d . 1 1
H H32 0.9753 0.2033 0.1267 0.029 Uiso calc R 1 1
C C33 0.78955(13) 0.27779(8) 0.07323(8) 0.0255(3) Uani d . 1 1
H H33 0.8069 0.2605 0.0233 0.031 Uiso calc R 1 1
C C34 0.66369(13) 0.33669(8) 0.08428(7) 0.0232(2) Uani d . 1 1
H H34 0.5950 0.3596 0.0424 0.028 Uiso calc R 1 1
C C35 0.26001(12) 0.08421(7) 0.12434(7) 0.0205(2) Uani d . 1 1
H H35 0.2663 0.1258 0.1535 0.025 Uiso calc R 1 1
C C36 0.14346(12) -0.02774(7) 0.11814(7) 0.0185(2) Uani d . 1 1
H H36 0.1663 -0.0373 0.0660 0.022 Uiso calc R 1 1
C C37 0.18182(12) 0.02773(7) 0.15739(7) 0.0185(2) Uani d . 1 1
C C38 0.12297(12) 0.01815(7) 0.23327(7) 0.0188(2) Uani d . 1 1
C C39 0.13082(12) 0.06021(7) 0.30083(7) 0.0196(2) Uani d . 1 1
C C40 0.02155(13) 0.07262(8) 0.35398(7) 0.0230(2) Uani d . 1 1
H H40 -0.0597 0.0559 0.3449 0.028 Uiso calc R 1 1
C C41 0.02964(14) 0.10902(8) 0.42009(7) 0.0261(3) Uani d . 1 1
H H41 -0.0451 0.1166 0.4558 0.031 Uiso calc R 1 1
C C42 0.14795(14) 0.13416(8) 0.43339(7) 0.0248(3) Uani d . 1 1
C C43 0.25728(14) 0.12274(8) 0.38051(7) 0.0246(3) Uani d . 1 1
H H43 0.3375 0.1405 0.3891 0.030 Uiso calc R 1 1
C C44 0.24903(13) 0.08556(8) 0.31560(7) 0.0227(2) Uani d . 1 1
H H44 0.3248 0.0771 0.2805 0.027 Uiso calc R 1 1
C C45 0.07078(17) 0.17178(10) 0.55799(8) 0.0376(3) Uani d . 1 1
H H45A 0.0985 0.1978 0.5995 0.056 Uiso calc R 1 1
H H45B 0.0699 0.1155 0.5800 0.056 Uiso calc R 1 1
H H45C -0.0237 0.2041 0.5366 0.056 Uiso calc R 1 1
C C46 0.00581(12) -0.12809(7) 0.15539(7) 0.0193(2) Uani d . 1 1
C C47 -0.03615(15) -0.17321(9) 0.22050(7) 0.0280(3) Uani d . 1 1
H H47 -0.0239 -0.1622 0.2720 0.034 Uiso calc R 1 1
C C48 -0.09642(16) -0.23471(9) 0.20935(8) 0.0317(3) Uani d . 1 1
H H48 -0.1259 -0.2657 0.2536 0.038 Uiso calc R 1 1
C C49 -0.11390(13) -0.25129(8) 0.13443(8) 0.0250(3) Uani d . 1 1
H H49 -0.1552 -0.2934 0.1273 0.030 Uiso calc R 1 1
C C50 -0.07072(13) -0.20589(8) 0.06990(7) 0.0230(2) Uani d . 1 1
H H50 -0.0823 -0.2172 0.0185 0.028 Uiso calc R 1 1
C C51 -0.01042(13) -0.14377(8) 0.07988(7) 0.0216(2) Uani d . 1 1
H H51 0.0191 -0.1127 0.0357 0.026 Uiso calc R 1 1
C C52 0.22576(12) -0.06720(7) 0.87383(7) 0.0199(2) Uani d . 1 1
H H52 0.1943 -0.0966 0.8389 0.024 Uiso calc R 1 1
C C53 0.36385(12) 0.03428(7) 0.88344(7) 0.0181(2) Uani d . 1 1
H H53 0.3449 0.0424 0.9363 0.022 Uiso calc R 1 1
C C54 0.31981(12) -0.01903(7) 0.84379(7) 0.0182(2) Uani d . 1 1
C C55 0.37520(12) -0.00872(7) 0.76722(7) 0.0181(2) Uani d . 1 1
C C56 0.36396(12) -0.04936(7) 0.69937(7) 0.0185(2) Uani d . 1 1
C C57 0.35994(13) -0.00674(7) 0.62254(7) 0.0211(2) Uani d . 1 1
H H57 0.3627 0.0489 0.6148 0.025 Uiso calc R 1 1
C C58 0.35193(13) -0.04394(8) 0.55720(7) 0.0222(2) Uani d . 1 1
H H58 0.3497 -0.0140 0.5055 0.027 Uiso calc R 1 1
C C59 0.34727(12) -0.12544(8) 0.56817(7) 0.0201(2) Uani d . 1 1
C C60 0.35357(12) -0.16930(7) 0.64453(7) 0.0200(2) Uani d . 1 1
H H60 0.3526 -0.2253 0.6521 0.024 Uiso calc R 1 1
C C61 0.36119(12) -0.13156(7) 0.70916(7) 0.0194(2) Uani d . 1 1
H H61 0.3646 -0.1618 0.7608 0.023 Uiso calc R 1 1
C C62 0.33476(19) -0.12768(10) 0.42996(8) 0.0379(3) Uani d . 1 1
H H62A 0.3253 -0.1648 0.3938 0.057 Uiso calc R 1 1
H H62B 0.4235 -0.1136 0.4209 0.057 Uiso calc R 1 1
H H62C 0.2553 -0.0771 0.4206 0.057 Uiso calc R 1 1
C C63 0.50638(12) 0.13214(7) 0.84553(7) 0.0180(2) Uani d . 1 1
C C64 0.57849(12) 0.16332(7) 0.78423(7) 0.0207(2) Uani d . 1 1
H H64 0.5823 0.1447 0.7349 0.025 Uiso calc R 1 1
C C65 0.64514(13) 0.22220(8) 0.79583(7) 0.0233(2) Uani d . 1 1
H H65 0.6930 0.2446 0.7539 0.028 Uiso calc R 1 1
C C66 0.64184(13) 0.24821(8) 0.86846(8) 0.0237(2) Uani d . 1 1
H H66 0.6878 0.2881 0.8764 0.028 Uiso calc R 1 1
C C67 0.57086(13) 0.21558(8) 0.92956(7) 0.0238(2) Uani d . 1 1
H H67 0.5692 0.2331 0.9793 0.029 Uiso calc R 1 1
C C68 0.50222(13) 0.15758(8) 0.91878(7) 0.0224(2) Uani d . 1 1
H H68 0.4534 0.1357 0.9606 0.027 Uiso calc R 1 1

loop_
_atom_site_aniso_label
_atom_site_aniso_U_11
_atom_site_aniso_U_22
_atom_site_aniso_U_33
_atom_site_aniso_U_12
_atom_site_aniso_U_13
_atom_site_aniso_U_23
O1 0.0239(4) 0.0262(5) 0.0230(4) -0.0047(3) -0.0037(3) -0.0027(3)
O2 0.0369(5) 0.0334(5) 0.0229(4) -0.0058(4) 0.0044(4) -0.0110(4)
O3 0.0258(4) 0.0293(5) 0.0227(4) -0.0042(4) -0.0030(3) -0.0048(4)
O4 0.0382(5) 0.0302(5) 0.0188(4) -0.0047(4) -0.0003(4) -0.0099(4)
O5 0.0282(5) 0.0302(5) 0.0202(4) -0.0123(4) 0.0055(3) -0.0029(3)
O6 0.0463(6) 0.0348(5) 0.0215(4) -0.0128(5) 0.0026(4) -0.0112(4)
O7 0.0294(5) 0.0277(5) 0.0212(4) -0.0115(4) 0.0064(3) -0.0041(3)
O8 0.0359(5) 0.0271(5) 0.0169(4) -0.0115(4) 0.0029(3) -0.0068(3)
N1 0.0176(5) 0.0183(5) 0.0182(4) -0.0049(4) 0.0004(4) -0.0038(4)
N2 0.0193(5) 0.0206(5) 0.0191(5) -0.0061(4) 0.0011(4) -0.0051(4)
N3 0.0194(5) 0.0192(5) 0.0183(4) -0.0064(4) 0.0009(4) -0.0045(4)
N4 0.0208(5) 0.0214(5) 0.0191(5) -0.0063(4) 0.0009(4) -0.0064(4)
N5 0.0181(5) 0.0193(5) 0.0172(4) -0.0050(4) 0.0024(4) -0.0033(4)
N6 0.0197(5) 0.0219(5) 0.0184(5) -0.0052(4) 0.0031(4) -0.0050(4)
N7 0.0172(4) 0.0184(5) 0.0173(4) -0.0041(4) 0.0022(3) -0.0057(4)
N8 0.0195(5) 0.0209(5) 0.0177(4) -0.0052(4) 0.0022(4) -0.0064(4)
C1 0.0198(5) 0.0183(5) 0.0220(5) -0.0053(4) 0.0006(4) -0.0024(4)
C2 0.0182(5) 0.0179(5) 0.0197(5) -0.0065(4) -0.0001(4) -0.0020(4)
C3 0.0191(5) 0.0169(5) 0.0200(5) -0.0062(4) 0.0007(4) -0.0015(4)
C4 0.0179(5) 0.0174(5) 0.0206(5) -0.0071(4) 0.0015(4) -0.0024(4)
C5 0.0170(5) 0.0215(6) 0.0206(5) -0.0077(4) 0.0022(4) -0.0043(4)
C6 0.0217(6) 0.0218(6) 0.0227(6) -0.0058(4) 0.0003(4) -0.0019(5)
C7 0.0265(6) 0.0279(6) 0.0198(5) -0.0099(5) 0.0008(5) -0.0018(5)
C8 0.0235(6) 0.0273(6) 0.0221(6) -0.0103(5) 0.0048(5) -0.0079(5)
C9 0.0240(6) 0.0215(6) 0.0257(6) -0.0042(5) 0.0024(5) -0.0055(5)
C10 0.0211(6) 0.0219(6) 0.0208(5) -0.0067(5) 0.0010(4) -0.0026(4)
C11 0.0597(10) 0.0450(9) 0.0200(6) -0.0070(8) 0.0033(6) -0.0108(6)
C12 0.0162(5) 0.0170(5) 0.0232(5) -0.0054(4) 0.0015(4) -0.0039(4)
C13 0.0228(6) 0.0248(6) 0.0211(6) -0.0042(5) 0.0006(4) -0.0036(5)
C14 0.0224(6) 0.0246(6) 0.0268(6) -0.0024(5) -0.0018(5) -0.0008(5)
C15 0.0190(5) 0.0186(5) 0.0313(6) -0.0036(4) 0.0026(5) -0.0048(5)
C16 0.0220(6) 0.0235(6) 0.0251(6) -0.0078(5) 0.0046(5) -0.0080(5)
C17 0.0195(5) 0.0226(6) 0.0216(5) -0.0067(5) -0.0004(4) -0.0040(4)
C18 0.0208(6) 0.0212(6) 0.0217(5) -0.0055(4) 0.0016(4) -0.0033(4)
C19 0.0190(5) 0.0190(5) 0.0200(5) -0.0064(4) -0.0001(4) -0.0033(4)
C20 0.0195(5) 0.0193(5) 0.0196(5) -0.0071(4) 0.0014(4) -0.0042(4)
C21 0.0185(5) 0.0198(5) 0.0210(5) -0.0078(4) 0.0012(4) -0.0044(4)
C22 0.0221(6) 0.0201(5) 0.0194(5) -0.0072(4) 0.0006(4) -0.0047(4)
C23 0.0208(6) 0.0245(6) 0.0249(6) -0.0083(5) -0.0012(5) -0.0052(5)
C24 0.0281(6) 0.0263(6) 0.0228(6) -0.0117(5) -0.0040(5) -0.0056(5)
C25 0.0313(6) 0.0195(6) 0.0180(5) -0.0064(5) 0.0004(5) -0.0043(4)
C26 0.0220(6) 0.0287(6) 0.0222(6) -0.0050(5) 0.0012(4) -0.0068(5)
C27 0.0214(6) 0.0276(6) 0.0211(5) -0.0072(5) -0.0020(4) -0.0065(5)
C28 0.0543(9) 0.0325(7) 0.0212(6) -0.0159(7) -0.0033(6) -0.0090(5)
C29 0.0176(5) 0.0166(5) 0.0225(5) -0.0058(4) 0.0016(4) -0.0028(4)
C30 0.0242(6) 0.0208(6) 0.0195(5) -0.0056(5) 0.0006(4) -0.0005(4)
C31 0.0221(6) 0.0223(6) 0.0262(6) -0.0048(5) -0.0022(5) 0.0020(5)
C32 0.0191(6) 0.0197(6) 0.0328(6) -0.0031(4) 0.0024(5) -0.0035(5)
C33 0.0230(6) 0.0261(6) 0.0281(6) -0.0053(5) 0.0023(5) -0.0105(5)
C34 0.0198(6) 0.0254(6) 0.0241(6) -0.0045(5) -0.0015(4) -0.0070(5)
C35 0.0211(6) 0.0205(6) 0.0197(5) -0.0057(4) 0.0003(4) -0.0028(4)
C36 0.0176(5) 0.0183(5) 0.0183(5) -0.0037(4) 0.0017(4) -0.0021(4)
C37 0.0155(5) 0.0196(5) 0.0188(5) -0.0027(4) 0.0014(4) -0.0030(4)
C38 0.0156(5) 0.0194(5) 0.0191(5) -0.0022(4) 0.0010(4) -0.0022(4)
C39 0.0195(5) 0.0186(5) 0.0190(5) -0.0026(4) 0.0017(4) -0.0032(4)
C40 0.0193(6) 0.0254(6) 0.0230(6) -0.0038(5) 0.0026(4) -0.0053(5)
C41 0.0239(6) 0.0297(6) 0.0217(6) -0.0021(5) 0.0051(5) -0.0063(5)
C42 0.0316(7) 0.0222(6) 0.0189(5) -0.0045(5) 0.0000(5) -0.0049(5)
C43 0.0265(6) 0.0265(6) 0.0226(6) -0.0103(5) 0.0006(5) -0.0045(5)
C44 0.0227(6) 0.0249(6) 0.0200(5) -0.0067(5) 0.0024(4) -0.0028(5)
C45 0.0476(9) 0.0374(8) 0.0220(6) -0.0002(6) 0.0037(6) -0.0112(6)
C46 0.0158(5) 0.0192(5) 0.0227(6) -0.0045(4) 0.0017(4) -0.0037(4)
C47 0.0351(7) 0.0337(7) 0.0205(6) -0.0185(6) 0.0040(5) -0.0040(5)
C48 0.0400(8) 0.0343(7) 0.0261(6) -0.0214(6) 0.0043(5) -0.0010(5)
C49 0.0229(6) 0.0231(6) 0.0303(6) -0.0087(5) 0.0017(5) -0.0046(5)
C50 0.0216(6) 0.0241(6) 0.0243(6) -0.0061(5) 0.0017(4) -0.0074(5)
C51 0.0212(6) 0.0226(6) 0.0213(6) -0.0071(5) 0.0036(4) -0.0038(4)
C52 0.0189(5) 0.0195(5) 0.0210(5) -0.0045(4) 0.0016(4) -0.0045(4)
C53 0.0171(5) 0.0178(5) 0.0187(5) -0.0033(4) 0.0022(4) -0.0038(4)
C54 0.0166(5) 0.0183(5) 0.0189(5) -0.0032(4) 0.0010(4) -0.0045(4)
C55 0.0151(5) 0.0180(5) 0.0198(5) -0.0026(4) 0.0006(4) -0.0037(4)
C56 0.0151(5) 0.0207(5) 0.0191(5) -0.0034(4) 0.0011(4) -0.0049(4)
C57 0.0228(6) 0.0194(5) 0.0218(5) -0.0073(4) 0.0016(4) -0.0033(4)
C58 0.0251(6) 0.0233(6) 0.0176(5) -0.0070(5) 0.0012(4) -0.0015(4)
C59 0.0182(5) 0.0231(6) 0.0194(5) -0.0052(4) 0.0020(4) -0.0062(4)
C60 0.0211(5) 0.0192(5) 0.0201(5) -0.0058(4) 0.0014(4) -0.0042(4)
C61 0.0179(5) 0.0207(6) 0.0177(5) -0.0027(4) 0.0007(4) -0.0027(4)
C62 0.0611(10) 0.0443(9) 0.0163(6) -0.0265(8) 0.0063(6) -0.0079(6)
C63 0.0154(5) 0.0161(5) 0.0214(5) -0.0028(4) 0.0002(4) -0.0038(4)
C64 0.0205(5) 0.0188(5) 0.0208(5) -0.0031(4) 0.0008(4) -0.0022(4)
C65 0.0207(6) 0.0204(6) 0.0267(6) -0.0050(5) 0.0015(5) 0.0003(5)
C66 0.0195(6) 0.0190(6) 0.0327(6) -0.0053(4) -0.0015(5) -0.0050(5)
C67 0.0235(6) 0.0238(6) 0.0258(6) -0.0066(5) 0.0014(5) -0.0095(5)
C68 0.0213(6) 0.0246(6) 0.0227(6) -0.0074(5) 0.0042(4) -0.0071(5)

loop_
_atom_type_symbol
_atom_type_description
_atom_type_scat_dispersion_real
_atom_type_scat_dispersion_imag
_atom_type_scat_source
C C 0.0181 0.0091 'International Tables Vol C Tables 4.2.6.8 and 6.1.1.4'
H H 0.0000 0.0000 'International Tables Vol C Tables 4.2.6.8 and 6.1.1.4'
N N 0.0311 0.0180 'International Tables Vol C Tables 4.2.6.8 and 6.1.1.4'
O O 0.0492 0.0322 'International Tables Vol C Tables 4.2.6.8 and 6.1.1.4'

loop_
_geom_angle_atom_site_label_1
_geom_angle_atom_site_label_2
_geom_angle_atom_site_label_3
_geom_angle
C8 O2 C11 117.69(11)
C25 O4 C28 117.49(11)
C42 O6 C45 117.85(12)
C59 O8 C62 118.04(10)
C2 N1 N2 112.50(9)
C2 N1 C12 128.52(10)
N2 N1 C12 118.98(9)
C4 N2 N1 105.23(9)
C19 N3 N4 112.40(10)
C19 N3 C29 128.62(10)
N4 N3 C29 118.97(9)
C21 N4 N3 105.19(9)
C36 N5 N6 112.70(9)
C36 N5 C46 128.23(10)
N6 N5 C46 119.06(9)
C38 N6 N5 104.93(9)
C53 N7 N8 112.39(9)
C53 N7 C63 128.65(10)
N8 N7 C63 118.96(9)
C55 N8 N7 105.10(9)
O1 C1 C3 124.13(11)
O1 C1 H1 117.9
C3 C1 H1 117.9
N1 C2 C3 106.80(10)
N1 C2 H2 126.6
C3 C2 H2 126.6
C2 C3 C4 104.91(10)
C2 C3 C1 125.25(11)
C4 C3 C1 129.42(11)
N2 C4 C3 110.55(10)
N2 C4 C5 119.40(10)
C3 C4 C5 130.05(11)
C10 C5 C6 117.88(11)
C10 C5 C4 122.00(11)
C6 C5 C4 120.10(11)
C7 C6 C5 121.66(12)
C7 C6 H6 119.2
C5 C6 H6 119.2
C8 C7 C6 119.44(11)
C8 C7 H7 120.3
C6 C7 H7 120.3
O2 C8 C7 125.24(12)
O2 C8 C9 115.04(12)
C7 C8 C9 119.72(11)
C10 C9 C8 120.28(12)
C10 C9 H9 119.9
C8 C9 H9 119.9
C9 C10 C5 121.01(11)
C9 C10 H10 119.5
C5 C10 H10 119.5
O2 C11 H11A 109.5
O2 C11 H11B 109.5
H11A C11 H11B 109.5
O2 C11 H11C 109.5
H11A C11 H11C 109.5
H11B C11 H11C 109.5
C13 C12 C17 121.26(11)
C13 C12 N1 118.60(10)
C17 C12 N1 120.14(10)
C12 C13 C14 118.95(11)
C12 C13 H13 120.5
C14 C13 H13 120.5
C15 C14 C13 120.70(12)
C15 C14 H14 119.6
C13 C14 H14 119.6
C14 C15 C16 119.64(11)
C14 C15 H15 120.2
C16 C15 H15 120.2
C15 C16 C17 120.46(11)
C15 C16 H16 119.8
C17 C16 H16 119.8
C12 C17 C16 118.98(11)
C12 C17 H17 120.5
C16 C17 H17 120.5
O3 C18 C20 124.32(11)
O3 C18 H18 117.8
C20 C18 H18 117.8
N3 C19 C20 106.76(10)
N3 C19 H19 126.6
C20 C19 H19 126.6
C19 C20 C21 104.93(10)
C19 C20 C18 125.71(11)
C21 C20 C18 129.24(11)
N4 C21 C20 110.72(10)
N4 C21 C22 119.35(10)
C20 C21 C22 129.93(11)
C23 C22 C27 118.28(11)
C23 C22 C21 120.06(11)
C27 C22 C21 121.60(11)
C24 C23 C22 121.35(11)
C24 C23 H23 119.3
C22 C23 H23 119.3
C23 C24 C25 119.53(11)
C23 C24 H24 120.2
C25 C24 H24 120.2
O4 C25 C24 124.89(11)
O4 C25 C26 115.31(11)
C24 C25 C26 119.79(11)
C27 C26 C25 120.28(12)
C27 C26 H26 119.9
C25 C26 H26 119.9
C26 C27 C22 120.76(11)
C26 C27 H27 119.6
C22 C27 H27 119.6
O4 C28 H28A 109.5
O4 C28 H28B 109.5
H28A C28 H28B 109.5
O4 C28 H28C 109.5
H28A C28 H28C 109.5
H28B C28 H28C 109.5
C30 C29 C34 120.77(11)
C30 C29 N3 118.84(10)
C34 C29 N3 120.37(11)
C31 C30 C29 119.51(11)
C31 C30 H30 120.2
C29 C30 H30 120.2
C32 C31 C30 120.35(11)
C32 C31 H31 119.8
C30 C31 H31 119.8
C31 C32 C33 119.74(11)
C31 C32 H32 120.1
C33 C32 H32 120.1
C32 C33 C34 120.67(12)
C32 C33 H33 119.7
C34 C33 H33 119.7
C29 C34 C33 118.94(11)
C29 C34 H34 120.5
C33 C34 H34 120.5
O5 C35 C37 124.19(11)
O5 C35 H35 117.9
C37 C35 H35 117.9
N5 C36 C37 106.73(10)
N5 C36 H36 126.6
C37 C36 H36 126.6
C36 C37 C38 104.83(10)
C36 C37 C35 125.55(11)
C38 C37 C35 129.58(11)
N6 C38 C37 110.80(10)
N6 C38 C39 119.66(10)
C37 C38 C39 129.53(11)
C40 C39 C44 118.19(11)
C40 C39 C38 120.32(11)
C44 C39 C38 121.44(10)
C41 C40 C39 121.24(12)
C41 C40 H40 119.4
C39 C40 H40 119.4
C42 C41 C40 119.59(11)
C42 C41 H41 120.2
C40 C41 H41 120.2
O6 C42 C41 125.01(12)
O6 C42 C43 115.20(12)
C41 C42 C43 119.78(11)
C44 C43 C42 120.18(12)
C44 C43 H43 119.9
C42 C43 H43 119.9
C43 C44 C39 121.02(11)
C43 C44 H44 119.5
C39 C44 H44 119.5
O6 C45 H45A 109.5
O6 C45 H45B 109.5
H45A C45 H45B 109.5
O6 C45 H45C 109.5
H45A C45 H45C 109.5
H45B C45 H45C 109.5
C51 C46 C47 121.16(11)
C51 C46 N5 120.56(11)
C47 C46 N5 118.28(11)
C46 C47 C48 119.06(12)
C46 C47 H47 120.5
C48 C47 H47 120.5
C49 C48 C47 120.74(12)
C49 C48 H48 119.6
C47 C48 H48 119.6
C48 C49 C50 119.52(12)
C48 C49 H49 120.2
C50 C49 H49 120.2
C49 C50 C51 120.58(11)
C49 C50 H50 119.7
C51 C50 H50 119.7
C46 C51 C50 118.94(11)
C46 C51 H51 120.5
C50 C51 H51 120.5
O7 C52 C54 124.09(11)
O7 C52 H52 118.0
C54 C52 H52 118.0
N7 C53 C54 106.93(10)
N7 C53 H53 126.5
C54 C53 H53 126.5
C53 C54 C55 104.80(10)
C53 C54 C52 125.68(10)
C55 C54 C52 129.25(11)
N8 C55 C54 110.78(10)
N8 C55 C56 119.36(10)
C54 C55 C56 129.87(11)
C61 C56 C57 118.11(10)
C61 C56 C55 121.66(10)
C57 C56 C55 120.20(11)
C58 C57 C56 121.55(11)
C58 C57 H57 119.2
C56 C57 H57 119.2
C57 C58 C59 119.47(11)
C57 C58 H58 120.3
C59 C58 H58 120.3
O8 C59 C58 124.94(11)
O8 C59 C60 115.40(11)
C58 C59 C60 119.66(11)
C61 C60 C59 120.35(11)
C61 C60 H60 119.8
C59 C60 H60 119.8
C60 C61 C56 120.83(11)
C60 C61 H61 119.6
C56 C61 H61 119.6
O8 C62 H62A 109.5
O8 C62 H62B 109.5
H62A C62 H62B 109.5
O8 C62 H62C 109.5
H62A C62 H62C 109.5
H62B C62 H62C 109.5
C64 C63 C68 120.99(11)
C64 C63 N7 118.89(10)
C68 C63 N7 120.11(10)
C63 C64 C65 119.39(11)
C63 C64 H64 120.3
C65 C64 H64 120.3
C66 C65 C64 120.28(11)
C66 C65 H65 119.9
C64 C65 H65 119.9
C65 C66 C67 119.64(11)
C65 C66 H66 120.2
C67 C66 H66 120.2
C68 C67 C66 120.89(11)
C68 C67 H67 119.6
C66 C67 H67 119.6
C67 C68 C63 118.80(11)
C67 C68 H68 120.6
C63 C68 H68 120.6

loop_
_geom_bond_atom_site_label_1
_geom_bond_atom_site_label_2
_geom_bond_distance
O1 C1 1.2168(15)
O2 C8 1.3645(15)
O2 C11 1.4238(17)
O3 C18 1.2198(15)
O4 C25 1.3640(15)
O4 C28 1.4274(16)
O5 C35 1.2193(15)
O6 C42 1.3623(15)
O6 C45 1.4274(17)
O7 C52 1.2199(15)
O8 C59 1.3627(14)
O8 C62 1.4229(15)
N1 C2 1.3418(15)
N1 N2 1.3698(13)
N1 C12 1.4274(14)
N2 C4 1.3314(15)
N3 C19 1.3443(15)
N3 N4 1.3711(13)
N3 C29 1.4266(15)
N4 C21 1.3280(16)
N5 C36 1.3407(15)
N5 N6 1.3701(13)
N5 C46 1.4278(15)
N6 C38 1.3278(16)
N7 C53 1.3421(15)
N7 N8 1.3703(13)
N7 C63 1.4259(15)
N8 C55 1.3302(15)
C1 C3 1.4506(16)
C1 H1 0.9500
C2 C3 1.3891(16)
C2 H2 0.9500
C3 C4 1.4277(16)
C4 C5 1.4728(15)
C5 C10 1.3980(17)
C5 C6 1.3995(16)
C6 C7 1.3916(17)
C6 H6 0.9500
C7 C8 1.3914(18)
C7 H7 0.9500
C8 C9 1.3954(18)
C9 C10 1.3864(16)
C9 H9 0.9500
C10 H10 0.9500
C11 H11A 0.9800
C11 H11B 0.9800
C11 H11C 0.9800
C12 C13 1.3897(17)
C12 C17 1.3887(16)
C13 C14 1.3899(17)
C13 H13 0.9500
C14 C15 1.3869(18)
C14 H14 0.9500
C15 C16 1.3914(18)
C15 H15 0.9500
C16 C17 1.3924(17)
C16 H16 0.9500
C17 H17 0.9500
C18 C20 1.4517(17)
C18 H18 0.9500
C19 C20 1.3870(16)
C19 H19 0.9500
C20 C21 1.4274(16)
C21 C22 1.4728(16)
C22 C23 1.3974(16)
C22 C27 1.4019(17)
C23 C24 1.3901(17)
C23 H23 0.9500
C24 C25 1.3917(19)
C24 H24 0.9500
C25 C26 1.3969(17)
C26 C27 1.3814(17)
C26 H26 0.9500
C27 H27 0.9500
C28 H28A 0.9800
C28 H28B 0.9800
C28 H28C 0.9800
C29 C30 1.3926(17)
C29 C34 1.3919(16)
C30 C31 1.3888(17)
C30 H30 0.9500
C31 C32 1.3859(18)
C31 H31 0.9500
C32 C33 1.3915(18)
C32 H32 0.9500
C33 C34 1.3916(17)
C33 H33 0.9500
C34 H34 0.9500
C35 C37 1.4513(16)
C35 H35 0.9500
C36 C37 1.3859(16)
C36 H36 0.9500
C37 C38 1.4282(15)
C38 C39 1.4751(16)
C39 C40 1.3993(16)
C39 C44 1.3993(17)
C40 C41 1.3943(17)
C40 H40 0.9500
C41 C42 1.3923(19)
C41 H41 0.9500
C42 C43 1.3963(18)
C43 C44 1.3843(17)
C43 H43 0.9500
C44 H44 0.9500
C45 H45A 0.9800
C45 H45B 0.9800
C45 H45C 0.9800
C46 C51 1.3875(16)
C46 C47 1.3871(17)
C47 C48 1.3900(18)
C47 H47 0.9500
C48 C49 1.3858(18)
C48 H48 0.9500
C49 C50 1.3879(18)
C49 H49 0.9500
C50 C51 1.3946(17)
C50 H50 0.9500
C51 H51 0.9500
C52 C54 1.4532(16)
C52 H52 0.9500
C53 C54 1.3869(16)
C53 H53 0.9500
C54 C55 1.4256(16)
C55 C56 1.4712(15)
C56 C61 1.3994(16)
C56 C57 1.3993(16)
C57 C58 1.3907(16)
C57 H57 0.9500
C58 C59 1.3928(17)
C58 H58 0.9500
C59 C60 1.3977(16)
C60 C61 1.3847(15)
C60 H60 0.9500
C61 H61 0.9500
C62 H62A 0.9800
C62 H62B 0.9800
C62 H62C 0.9800
C63 C64 1.3895(16)
C63 C68 1.3934(16)
C64 C65 1.3942(17)
C64 H64 0.9500
C65 C66 1.3884(17)
C65 H65 0.9500
C66 C67 1.3907(18)
C66 H66 0.9500
C67 C68 1.3908(17)
C67 H67 0.9500
C68 H68 0.9500

loop_
_geom_hbond_atom_site_label_D
_geom_hbond_atom_site_label_H
_geom_hbond_atom_site_label_A
_geom_hbond_site_symmetry_A
_geom_hbond_distance_DH
_geom_hbond_distance_HA
_geom_hbond_distance_DA
_geom_hbond_angle_DHA
C2 H2 O3 2_665 0.95 2.36 3.2947(15) 169
C17 H17 O3 2_665 0.95 2.47 3.3768(16) 159
C19 H19 O1 2_665 0.95 2.34 3.2777(15) 168
C28 H28b O8 1_565 0.98 2.43 3.2910(19) 146
C34 H34 O1 2_665 0.95 2.40 3.3501(16) 178
C36 H36 O7 1_554 0.95 2.31 3.2484(15) 168
C45 H45c O4 2_566 0.98 2.51 3.3207(19) 140
C51 H51 O7 1_554 0.95 2.46 3.3568(16) 157
C53 H53 O5 1_556 0.95 2.35 3.2856(15) 169
C68 H68 O5 1_556 0.95 2.41 3.3601(16) 177
C62 H62c Cg1 1_555 0.98 2.87 3.7658(17) 152

loop_
_geom_torsion_atom_site_label_1
_geom_torsion_atom_site_label_2
_geom_torsion_atom_site_label_3
_geom_torsion_atom_site_label_4
_geom_torsion
C2 N1 N2 C4 0.54(13)
C12 N1 N2 C4 -178.87(10)
C19 N3 N4 C21 -0.60(13)
C29 N3 N4 C21 178.73(10)
C36 N5 N6 C38 0.57(13)
C46 N5 N6 C38 179.47(10)
C53 N7 N8 C55 0.51(13)
C63 N7 N8 C55 179.86(10)
N2 N1 C2 C3 -0.45(13)
C12 N1 C2 C3 178.89(10)
N1 C2 C3 C4 0.17(12)
N1 C2 C3 C1 -172.96(11)
O1 C1 C3 C2 -10.26(19)
O1 C1 C3 C4 178.35(12)
N1 N2 C4 C3 -0.42(12)
N1 N2 C4 C5 -179.88(10)
C2 C3 C4 N2 0.16(13)
C1 C3 C4 N2 172.90(11)
C2 C3 C4 C5 179.55(11)
C1 C3 C4 C5 -7.7(2)
N2 C4 C5 C10 148.19(11)
C3 C4 C5 C10 -31.15(18)
N2 C4 C5 C6 -30.21(16)
C3 C4 C5 C6 150.45(12)
C10 C5 C6 C7 0.46(18)
C4 C5 C6 C7 178.92(11)
C5 C6 C7 C8 -0.16(19)
C11 O2 C8 C7 7.2(2)
C11 O2 C8 C9 -173.54(13)
C6 C7 C8 O2 178.76(12)
C6 C7 C8 C9 -0.50(19)
O2 C8 C9 C10 -178.47(11)
C7 C8 C9 C10 0.87(19)
C8 C9 C10 C5 -0.57(19)
C6 C5 C10 C9 -0.09(17)
C4 C5 C10 C9 -178.52(11)
C2 N1 C12 C13 -166.13(12)
N2 N1 C12 C13 13.17(16)
C2 N1 C12 C17 14.04(18)
N2 N1 C12 C17 -166.66(10)
C17 C12 C13 C14 0.48(19)
N1 C12 C13 C14 -179.34(11)
C12 C13 C14 C15 -0.43(19)
C13 C14 C15 C16 -0.1(2)
C14 C15 C16 C17 0.68(19)
C13 C12 C17 C16 0.04(18)
N1 C12 C17 C16 179.87(10)
C15 C16 C17 C12 -0.63(18)
N4 N3 C19 C20 0.55(13)
C29 N3 C19 C20 -178.71(11)
N3 C19 C20 C21 -0.26(13)
N3 C19 C20 C18 176.08(11)
O3 C18 C20 C19 10.4(2)
O3 C18 C20 C21 -174.19(12)
N3 N4 C21 C20 0.41(13)
N3 N4 C21 C22 179.84(10)
C19 C20 C21 N4 -0.10(13)
C18 C20 C21 N4 -176.27(12)
C19 C20 C21 C22 -179.45(11)
C18 C20 C21 C22 4.4(2)
N4 C21 C22 C23 31.51(17)
C20 C21 C22 C23 -149.18(13)
N4 C21 C22 C27 -145.56(12)
C20 C21 C22 C27 33.74(19)
C27 C22 C23 C24 0.68(19)
C21 C22 C23 C24 -176.49(11)
C22 C23 C24 C25 -0.60(19)
C28 O4 C25 C24 -2.59(19)
C28 O4 C25 C26 176.06(11)
C23 C24 C25 O4 177.99(12)
C23 C24 C25 C26 -0.60(19)
O4 C25 C26 C27 -177.00(12)
C24 C25 C26 C27 1.72(19)
C25 C26 C27 C22 -1.7(2)
C23 C22 C27 C26 0.45(19)
C21 C22 C27 C26 177.58(12)
C19 N3 C29 C30 -179.02(11)
N4 N3 C29 C30 1.77(15)
C19 N3 C29 C34 2.15(18)
N4 N3 C29 C34 -177.06(11)
C34 C29 C30 C31 -1.00(18)
N3 C29 C30 C31 -179.83(11)
C29 C30 C31 C32 0.44(18)
C30 C31 C32 C33 0.44(19)
C31 C32 C33 C34 -0.8(2)
C30 C29 C34 C33 0.66(18)
N3 C29 C34 C33 179.48(11)
C32 C33 C34 C29 0.23(19)
N6 N5 C36 C37 -0.60(13)
C46 N5 C36 C37 -179.37(11)
N5 C36 C37 C38 0.36(13)
N5 C36 C37 C35 -177.40(11)
O5 C35 C37 C36 -10.59(19)
O5 C35 C37 C38 172.22(12)
N5 N6 C38 C37 -0.32(13)
N5 N6 C38 C39 -179.55(10)
C36 C37 C38 N6 -0.02(13)
C35 C37 C38 N6 177.61(11)
C36 C37 C38 C39 179.12(11)
C35 C37 C38 C39 -3.2(2)
N6 C38 C39 C40 -30.22(17)
C37 C38 C39 C40 150.71(12)
N6 C38 C39 C44 147.06(12)
C37 C38 C39 C44 -32.01(19)
C44 C39 C40 C41 -0.16(18)
C38 C39 C40 C41 177.20(11)
C39 C40 C41 C42 0.50(19)
C45 O6 C42 C41 6.82(19)
C45 O6 C42 C43 -171.74(12)
C40 C41 C42 O6 -178.49(12)
C40 C41 C42 C43 0.01(19)
O6 C42 C43 C44 177.80(12)
C41 C42 C43 C44 -0.84(19)
C42 C43 C44 C39 1.20(19)
C40 C39 C44 C43 -0.69(18)
C38 C39 C44 C43 -178.02(11)
C36 N5 C46 C51 -15.70(18)
N6 N5 C46 C51 165.59(10)
C36 N5 C46 C47 163.62(12)
N6 N5 C46 C47 -15.09(16)
C51 C46 C47 C48 -0.5(2)
N5 C46 C47 C48 -179.80(12)
C46 C47 C48 C49 0.3(2)
C47 C48 C49 C50 0.0(2)
C48 C49 C50 C51 -0.2(2)
C47 C46 C51 C50 0.30(19)
N5 C46 C51 C50 179.60(11)
C49 C50 C51 C46 0.04(19)
N8 N7 C53 C54 -0.43(13)
C63 N7 C53 C54 -179.69(11)
N7 C53 C54 C55 0.17(12)
N7 C53 C54 C52 -174.29(11)
O7 C52 C54 C53 -7.23(19)
O7 C52 C54 C55 179.70(12)
N7 N8 C55 C54 -0.39(12)
N7 N8 C55 C56 -179.85(9)
C53 C54 C55 N8 0.15(13)
C52 C54 C55 N8 174.33(11)
C53 C54 C55 C56 179.53(11)
C52 C54 C55 C56 -6.3(2)
N8 C55 C56 C61 145.28(11)
C54 C55 C56 C61 -34.07(18)
N8 C55 C56 C57 -32.82(16)
C54 C55 C56 C57 147.84(12)
C61 C56 C57 C58 0.66(18)
C55 C56 C57 C58 178.82(11)
C56 C57 C58 C59 0.24(18)
C62 O8 C59 C58 3.63(19)
C62 O8 C59 C60 -177.14(12)
C57 C58 C59 O8 177.91(11)
C57 C58 C59 C60 -1.29(18)
O8 C59 C60 C61 -177.81(10)
C58 C59 C60 C61 1.46(18)
C59 C60 C61 C56 -0.56(18)
C57 C56 C61 C60 -0.49(17)
C55 C56 C61 C60 -178.63(10)
C53 N7 C63 C64 179.95(11)
N8 N7 C63 C64 0.72(15)
C53 N7 C63 C68 1.10(18)
N8 N7 C63 C68 -178.12(10)
C68 C63 C64 C65 -1.34(17)
N7 C63 C64 C65 179.83(10)
C63 C64 C65 C66 1.27(18)
C64 C65 C66 C67 -0.40(18)
C65 C66 C67 C68 -0.44(19)
C66 C67 C68 C63 0.38(19)
C64 C63 C68 C67 0.51(18)
N7 C63 C68 C67 179.33(11)

loop_
_cod_related_entry_id
_cod_related_entry_database
_cod_related_entry_code
1 ChemSpider 692982
